data_2222802
loop_
_publ_author_name
'Chernyshev, Vladimir V.'
'Machula, Alexandre A.'
'Kukushkin, Sergei Yu.'
'Velikodny, Yurii A.'

_publ_section_title
;
 Carvedilol dihydrogen phosphate hemihydrate: a powder study
;
_journal_coeditor_code LH2866
_journal_issue 8
_journal_name_full 'Acta Crystallographica Section E'
_journal_page_first o2020
_journal_page_last o2021
_journal_paper_doi 10.1107/S1600536809029353
_journal_volume 65
_journal_year 2009
_chemical_formula_iupac 'C24 H27 N2 O4 +, H2 P O4 -, 0.5H2 O'
_chemical_formula_moiety 'C24 H27 N2 O4 +, H2 P O4 -, 0.5(H2 O)'
_chemical_formula_sum 'C24 H30 N2 O8.5 P'
_chemical_formula_weight 513.47
_chemical_name_common 'Carvedilol dihydrogen phosphate hemihydrate'
_chemical_name_systematic
;
3-(9<i>H</i>-carbazol-4-yloxy)-2-hydroxy-<i>N</i>-[2-(2-
methoxyphenoxy)ethyl]propan-1-aminium dihydrogen phosphate hemihydrate]
;
_space_group_IT_number 15
_symmetry_cell_setting monoclinic
_symmetry_space_group_name_Hall '-C 2yc'
_symmetry_space_group_name_H-M 'C 1 2/c 1'
_audit_creation_method manual
_cell_angle_alpha 90.00
_cell_angle_beta 106.662(11)
_cell_angle_gamma 90.00
_cell_formula_units_Z 8
_cell_length_a 26.600(2)
_cell_length_b 12.3767(12)
_cell_length_c 16.5101(15)
_cell_measurement_reflns_used 1346
_cell_measurement_temperature 295(2)
_cell_measurement_theta_max 37.49
_cell_measurement_theta_min 3.48
_cell_volume 5207.2(8)
_computing_cell_refinement 'MRIA (Zlokazov & Chernyshev, 1992)'
_computing_data_collection '<i>G670 Imaging Plate Guinier Camera Software</i> (Huber, 2002)'
_computing_data_reduction '<i>G670 Imaging Plate Guinier Camera Software</i> (Huber, 2002)'
_computing_molecular_graphics 'PLATON (Spek, 2009)'
_computing_publication_material 'MRIA (Zlokazov & Chernyshev, 1992) and SHELXL97 (Sheldrick, 2008)'
_computing_structure_refinement 'MRIA (Zlokazov & Chernyshev, 1992)'
_computing_structure_solution 'simulated annealing (Zhukov <i>et al.</i>,  2001)'
_diffrn_ambient_temperature 295(2)
_diffrn_measurement_device 'Guinier G670'
_diffrn_radiation_monochromator 'Curved Germanium (111)'
_diffrn_radiation_source 'line-focus sealed tube'
_diffrn_radiation_type CuK\a~1~
_diffrn_radiation_wavelength 1.54059
_exptl_absorpt_coefficient_mu 1.381
_exptl_crystal_density_diffrn 1.310
_exptl_crystal_density_method 'not measured'
_exptl_crystal_F_000 2168
_pd_block_diffractogram_id Kukushkin_pattern
_pd_char_colour 'light grey'
_pd_char_particle_morphology 'no specific habit'
_pd_instr_location
;
Department of Chemistry, Moscow State University, 119991 Moscow, Russia
;
_pd_meas_2theta_range_inc 0.01
_pd_meas_2theta_range_max 75.00
_pd_meas_2theta_range_min 5.00
_pd_meas_number_of_points 7001
_pd_meas_scan_method cont
_pd_prep_pressure 101
_pd_prep_temperature 295(2)
_pd_proc_2theta_range_inc 0.01
_pd_proc_2theta_range_max 75.00
_pd_proc_2theta_range_min 5.00
_pd_proc_info_excluded_regions none
_pd_proc_ls_background_function 'Chebyshev polynomial up to the 5th order'
_pd_proc_ls_pref_orient_corr
;
March-Dollase (Dollase, 1986); direction of preferred orientation 100,
texture parameter <i>r</i> = 1.038(5)
;
_pd_proc_ls_profile_function 'split-type pseudo-Voigt (Toraya, 1986)'
_pd_proc_ls_prof_R_factor 0.0261
_pd_proc_ls_prof_wR_expected 0.0142
_pd_proc_ls_prof_wR_factor 0.0346
_pd_proc_wavelength 1.54059
_pd_spec_mounting
;
thin layer in the specimen holder of the camera
;
_pd_spec_mount_mode transmission
_pd_spec_shape flat_sheet
_pd_spec_size_axial 15
_pd_spec_size_equat 1
_pd_spec_size_thick 1
_refine_diff_density_max 0.57
_refine_diff_density_min -0.34
_refine_ls_extinction_method none
_refine_ls_goodness_of_fit_all 2.4347
_refine_ls_hydrogen_treatment noref
_refine_ls_matrix_type fullcycle
_refine_ls_number_constraints 27
_refine_ls_number_parameters 157
_refine_ls_number_restraints 125
_refine_ls_shift/su_max .004
_refine_ls_shift/su_mean .001
_refine_ls_structure_factor_coef Inet
_refine_ls_weighting_scheme sigma
_cod_data_source_file lh2866.cif
_cod_data_source_block I
_cod_original_sg_symbol_H-M 'C 2/c'
_cod_original_formula_sum 'C24 H30 N2 O8.50 P'
_cod_database_code 2222802

loop_
_symmetry_equiv_pos_as_xyz
'x, y, z'
'x, -y, z+1/2'
'x+1/2, y+1/2, z'
'x+1/2, -y+1/2, z+1/2'
'-x, -y, -z'
'-x, y, -z-1/2'
'-x+1/2, -y+1/2, -z'
'-x+1/2, y+1/2, -z-1/2'

loop_
_atom_site_type_symbol
_atom_site_label
_atom_site_fract_x
_atom_site_fract_y
_atom_site_fract_z
_atom_site_U_iso_or_equiv
_atom_site_adp_type
_atom_site_calc_flag
_atom_site_refinement_flags
_atom_site_occupancy
_atom_site_disorder_assembly
_atom_site_disorder_group
C C1 0.1090(10) 0.7439(16) 0.8662(14) 0.096(9) Uiso d . 1 . .
H H1A 0.1218 0.6723 0.8585 0.115 Uiso calc . 1 . .
H H1B 0.1339 0.7771 0.9146 0.115 Uiso calc . 1 . .
C C2 0.1044(9) 0.8122(14) 0.7871(12) 0.096(9) Uiso d . 1 . .
H H2 0.1110 0.8888 0.8012 0.115 Uiso calc . 1 . .
C C3 0.1405(11) 0.7694(13) 0.7371(13) 0.096(9) Uiso d . 1 . .
H H3A 0.1289 0.6980 0.7153 0.115 Uiso calc . 1 . .
H H3B 0.1386 0.8167 0.6895 0.115 Uiso calc . 1 . .
C C4 0.2317(10) 0.7415(15) 0.7495(11) 0.078(7) Uiso d . 1 . .
C C5 0.2335(8) 0.7825(16) 0.6713(14) 0.078(7) Uiso d . 1 . .
H H5 0.2069 0.8273 0.6402 0.094 Uiso calc . 1 . .
C C6 0.2761(11) 0.7553(13) 0.6398(12) 0.078(7) Uiso d . 1 . .
H H6 0.2745 0.7766 0.5851 0.094 Uiso calc . 1 . .
C C7 0.3201(9) 0.6987(17) 0.6859(15) 0.078(7) Uiso d . 1 . .
H H7 0.3502 0.6922 0.6684 0.094 Uiso calc . 1 . .
C C8 0.3156(9) 0.6522(16) 0.7609(13) 0.078(7) Uiso d . 1 . .
N N9 0.3515(8) 0.5885(13) 0.8183(10) 0.078(7) Uiso d . 1 . .
H H9 0.3797 0.5622 0.8107 0.094 Uiso calc . 1 . .
C C10 0.3351(9) 0.5734(15) 0.8899(14) 0.078(7) Uiso d . 1 . .
C C11 0.3572(11) 0.5123(16) 0.9629(15) 0.078(7) Uiso d . 1 . .
H H11 0.3890 0.4766 0.9703 0.094 Uiso calc . 1 . .
C C12 0.3304(12) 0.5062(17) 1.0244(15) 0.078(7) Uiso d . 1 . .
H H12 0.3454 0.4682 1.0741 0.094 Uiso calc . 1 . .
C C13 0.2814(10) 0.5561(14) 1.0128(12) 0.078(7) Uiso d . 1 . .
H H13 0.2646 0.5522 1.0550 0.094 Uiso calc . 1 . .
C C14 0.2580(9) 0.6116(13) 0.9379(14) 0.078(7) Uiso d . 1 . .
H H14 0.2243 0.6393 0.9280 0.094 Uiso calc . 1 . .
C C15 0.2854(11) 0.6256(15) 0.8773(13) 0.078(7) Uiso d . 1 . .
C C16 0.2737(10) 0.6768(16) 0.7952(12) 0.078(7) Uiso d . 1 . .
O O17 0.1930(7) 0.7639(11) 0.7893(9) 0.078(7) Uiso d . 1 . .
O O18 0.0509(8) 0.7940(12) 0.7362(9) 0.096(9) Uiso d . 1 . .
H H18 0.0479 0.8342 0.6957 0.144 Uiso d . 1 . .
N N19 0.0560(8) 0.7353(13) 0.8820(11) 0.096(9) Uiso d . 1 . .
H H19A 0.0435 0.8022 0.8851 0.115 Uiso calc . 1 . .
H H19B 0.0337 0.7015 0.8379 0.115 Uiso calc . 1 . .
C C20 0.0576(10) 0.6750(16) 0.9617(14) 0.096(9) Uiso d . 1 . .
H H20A 0.0807 0.7124 1.0098 0.115 Uiso calc . 1 . .
H H20B 0.0718 0.6032 0.9592 0.115 Uiso calc . 1 . .
C C21 0.0031(11) 0.6657(15) 0.9737(12) 0.096(9) Uiso d . 1 . .
H H21A 0.0051 0.6343 1.0283 0.115 Uiso calc . 1 . .
H H21B -0.0133 0.7362 0.9701 0.115 Uiso calc . 1 . .
O O22 -0.0260(7) 0.5974(11) 0.9071(8) 0.096(9) Uiso d . 1 . .
C C23 -0.0747(10) 0.5587(16) 0.9079(13) 0.096(9) Uiso d . 1 . .
C C24 -0.0925(12) 0.4644(14) 0.8587(14) 0.096(9) Uiso d . 1 . .
C C25 -0.1401(9) 0.4201(15) 0.8616(15) 0.096(9) Uiso d . 1 . .
H H25 -0.1524 0.3577 0.8309 0.115 Uiso calc . 1 . .
C C26 -0.1699(10) 0.4678(16) 0.9099(12) 0.096(9) Uiso d . 1 . .
H H26 -0.2032 0.4412 0.9062 0.115 Uiso calc . 1 . .
C C27 -0.1502(9) 0.5542(17) 0.9631(14) 0.096(9) Uiso d . 1 . .
H H27 -0.1677 0.5796 1.0006 0.115 Uiso calc . 1 . .
C C28 -0.1033(11) 0.6023(14) 0.9590(12) 0.096(9) Uiso d . 1 . .
H H28 -0.0911 0.6640 0.9907 0.115 Uiso calc . 1 . .
O O29 -0.0584(8) 0.4261(12) 0.8162(9) 0.096(9) Uiso d . 1 . .
C C30 -0.0784(11) 0.3728(16) 0.7357(14) 0.096(9) Uiso d . 1 . .
H H30A -0.0497 0.3514 0.7150 0.144 Uiso calc . 1 . .
H H30B -0.1008 0.4215 0.6961 0.144 Uiso calc . 1 . .
H H30C -0.0981 0.3101 0.7424 0.144 Uiso calc . 1 . .
P P31 -0.0045(5) 1.0448(8) 0.8733(7) 0.063(6) Uiso d . 1 . .
O O32 0.0094(8) 0.9380(12) 0.9182(10) 0.124(11) Uiso d . 1 . .
O O33 0.0409(8) 1.0822(11) 0.8416(11) 0.124(11) Uiso d . 1 . .
H H33 0.0373 1.0524 0.7960 0.186 Uiso d . 1 . .
O O34 -0.0127(8) 1.1325(13) 0.9331(10) 0.124(11) Uiso d . 1 . .
H H34 -0.0244 1.1016 0.9678 0.186 Uiso d . 1 . .
O O35 -0.0536(9) 1.0330(11) 0.7999(9) 0.124(11) Uiso d . 1 . .
O O36 0.0000 0.5716(11) 0.7500 0.076(7) Uiso d S 1 . .
H H36 -0.0103 0.5310 0.7836 0.114 Uiso d . 1 . .

loop_
_atom_type_symbol
_atom_type_description
_atom_type_scat_dispersion_real
_atom_type_scat_dispersion_imag
_atom_type_scat_source
P P 0.2955 0.4335 'International Tables Vol C Tables 4.2.6.8 and 6.1.1.4'
O O 0.0492 0.0322 'International Tables Vol C Tables 4.2.6.8 and 6.1.1.4'
N N 0.0311 0.0180 'International Tables Vol C Tables 4.2.6.8 and 6.1.1.4'
C C 0.0181 0.0091 'International Tables Vol C Tables 4.2.6.8 and 6.1.1.4'
H H 0.0000 0.0000 'International Tables Vol C Tables 4.2.6.8 and 6.1.1.4'

loop_
_geom_angle_atom_site_label_1
_geom_angle_atom_site_label_2
_geom_angle_atom_site_label_3
_geom_angle_site_symmetry_1
_geom_angle_site_symmetry_3
_geom_angle
_geom_angle_publ_flag
O34 P31 O35 . . 109.7(13) ?
O32 P31 O35 . . 110.0(11) ?
O32 P31 O33 . . 109.2(13) ?
O32 P31 O34 . . 111.5(11) ?
O33 P31 O34 . . 106.4(12) ?
O33 P31 O35 . . 110.0(12) ?
C3 O17 C4 . . 117.0(16) ?
C21 O22 C23 . . 120.0(18) ?
C24 O29 C30 . . 120(2) ?
C2 O18 H18 . . 103.23 ?
P31 O33 H33 . . 106.53 ?
P31 O34 H34 . . 105.88 ?
H36 O36 H36 . 6_557 107.52 ?
C8 N9 C10 . . 110(2) ?
C1 N19 C20 . . 113.1(18) ?
C10 N9 H9 . . 125.12 ?
C8 N9 H9 . . 125.17 ?
C1 N19 H19B . . 108.95 ?
H19A N19 H19B . . 107.79 ?
C20 N19 H19B . . 108.92 ?
C1 N19 H19A . . 108.90 ?
C20 N19 H19A . . 109.00 ?
N19 C1 C2 . . 109.6(19) ?
C1 C2 C3 . . 111.1(17) ?
O18 C2 C1 . . 103.5(18) ?
O18 C2 C3 . . 107.3(16) ?
O17 C3 C2 . . 110.5(16) ?
O17 C4 C16 . . 116.1(17) ?
C5 C4 C16 . . 118(2) ?
O17 C4 C5 . . 125.8(19) ?
C4 C5 C6 . . 120(2) ?
C5 C6 C7 . . 123.8(19) ?
C6 C7 C8 . . 115(2) ?
N9 C8 C16 . . 108.4(18) ?
C7 C8 C16 . . 123(2) ?
N9 C8 C7 . . 128(2) ?
N9 C10 C11 . . 131(2) ?
N9 C10 C15 . . 108.6(18) ?
C11 C10 C15 . . 121(2) ?
C10 C11 C12 . . 119(2) ?
C11 C12 C13 . . 122(2) ?
C12 C13 C14 . . 120(2) ?
C13 C14 C15 . . 120(2) ?
C10 C15 C16 . . 106(2) ?
C14 C15 C16 . . 135(2) ?
C10 C15 C14 . . 119.1(19) ?
C4 C16 C8 . . 120.1(18) ?
C4 C16 C15 . . 133(2) ?
C8 C16 C15 . . 107(2) ?
N19 C20 C21 . . 111.3(19) ?
O22 C21 C20 . . 105.7(18) ?
O22 C23 C28 . . 123.0(19) ?
C24 C23 C28 . . 121(2) ?
O22 C23 C24 . . 116(2) ?
C23 C24 C25 . . 117(2) ?
O29 C24 C23 . . 114(2) ?
O29 C24 C25 . . 128.2(18) ?
C24 C25 C26 . . 121.3(19) ?
C25 C26 C27 . . 121(2) ?
C26 C27 C28 . . 118(2) ?
C23 C28 C27 . . 120.8(19) ?
N19 C1 H1B . . 109.77 ?
N19 C1 H1A . . 109.78 ?
H1A C1 H1B . . 108.18 ?
C2 C1 H1A . . 109.73 ?
C2 C1 H1B . . 109.71 ?
C1 C2 H2 . . 111.50 ?
C3 C2 H2 . . 111.46 ?
O18 C2 H2 . . 111.57 ?
O17 C3 H3A . . 109.57 ?
C2 C3 H3A . . 109.48 ?
C2 C3 H3B . . 109.48 ?
O17 C3 H3B . . 109.59 ?
H3A C3 H3B . . 108.18 ?
C4 C5 H5 . . 120.24 ?
C6 C5 H5 . . 120.11 ?
C7 C6 H6 . . 118.16 ?
C5 C6 H6 . . 118.07 ?
C6 C7 H7 . . 122.62 ?
C8 C7 H7 . . 122.59 ?
C10 C11 H11 . . 120.69 ?
C12 C11 H11 . . 120.78 ?
C11 C12 H12 . . 119.21 ?
C13 C12 H12 . . 119.26 ?
C12 C13 H13 . . 120.07 ?
C14 C13 H13 . . 120.07 ?
C13 C14 H14 . . 120.01 ?
C15 C14 H14 . . 119.97 ?
C21 C20 H20A . . 109.42 ?
C21 C20 H20B . . 109.44 ?
H20A C20 H20B . . 107.96 ?
N19 C20 H20A . . 109.38 ?
N19 C20 H20B . . 109.33 ?
O22 C21 H21A . . 110.63 ?
C20 C21 H21B . . 110.63 ?
O22 C21 H21B . . 110.54 ?
C20 C21 H21A . . 110.55 ?
H21A C21 H21B . . 108.76 ?
C26 C25 H25 . . 119.37 ?
C24 C25 H25 . . 119.29 ?
C25 C26 H26 . . 119.69 ?
C27 C26 H26 . . 119.59 ?
C26 C27 H27 . . 120.79 ?
C28 C27 H27 . . 120.75 ?
C27 C28 H28 . . 119.57 ?
C23 C28 H28 . . 119.65 ?
O29 C30 H30B . . 109.47 ?
O29 C30 H30C . . 109.44 ?
H30A C30 H30C . . 109.53 ?
H30B C30 H30C . . 109.45 ?
H30A C30 H30B . . 109.43 ?
O29 C30 H30A . . 109.50 ?

loop_
_geom_bond_atom_site_label_1
_geom_bond_atom_site_label_2
_geom_bond_site_symmetry_2
_geom_bond_distance
_geom_bond_publ_flag
P31 O35 . 1.51(2) ?
P31 O34 . 1.52(2) ?
P31 O33 . 1.52(2) ?
P31 O32 . 1.509(18) ?
O17 C4 . 1.40(3) ?
O17 C3 . 1.42(3) ?
O18 C2 . 1.45(3) ?
O22 C23 . 1.38(3) ?
O22 C21 . 1.43(2) ?
O29 C24 . 1.38(3) ?
O29 C30 . 1.44(3) ?
O18 H18 . 0.82 ?
O33 H33 . 0.82 ?
O34 H34 . 0.82 ?
O36 H36 . 0.85 ?
O36 H36 6_557 0.85 ?
N9 C10 . 1.39(3) ?
N9 C8 . 1.38(3) ?
N19 C1 . 1.51(3) ?
N19 C20 . 1.50(3) ?
N9 H9 . 0.86 ?
N19 H19A . 0.90 ?
N19 H19B . 0.90 ?
C1 C2 . 1.53(3) ?
C2 C3 . 1.53(3) ?
C4 C16 . 1.41(3) ?
C4 C5 . 1.40(3) ?
C5 C6 . 1.42(4) ?
C6 C7 . 1.39(3) ?
C7 C8 . 1.40(3) ?
C8 C16 . 1.42(4) ?
C10 C15 . 1.43(4) ?
C10 C11 . 1.40(3) ?
C11 C12 . 1.40(4) ?
C12 C13 . 1.40(4) ?
C13 C14 . 1.40(3) ?
C14 C15 . 1.41(3) ?
C15 C16 . 1.45(3) ?
C20 C21 . 1.52(4) ?
C23 C28 . 1.40(3) ?
C23 C24 . 1.42(3) ?
C24 C25 . 1.39(4) ?
C25 C26 . 1.41(3) ?
C26 C27 . 1.39(3) ?
C27 C28 . 1.40(4) ?
C1 H1A . 0.97 ?
C1 H1B . 0.97 ?
C2 H2 . 0.98 ?
C3 H3A . 0.97 ?
C3 H3B . 0.97 ?
C5 H5 . 0.93 ?
C6 H6 . 0.93 ?
C7 H7 . 0.93 ?
C11 H11 . 0.93 ?
C12 H12 . 0.93 ?
C13 H13 . 0.93 ?
C14 H14 . 0.93 ?
C20 H20B . 0.97 ?
C20 H20A . 0.97 ?
C21 H21B . 0.97 ?
C21 H21A . 0.97 ?
C25 H25 . 0.93 ?
C26 H26 . 0.93 ?
C27 H27 . 0.93 ?
C28 H28 . 0.93 ?
C30 H30A . 0.96 ?
C30 H30B . 0.96 ?
C30 H30C . 0.96 ?

loop_
_geom_hbond_atom_site_label_D
_geom_hbond_atom_site_label_H
_geom_hbond_atom_site_label_A
_geom_hbond_site_symmetry_A
_geom_hbond_distance_DH
_geom_hbond_distance_HA
_geom_hbond_distance_DA
_geom_hbond_angle_DHA
_geom_hbond_publ_flag
N19 H19A O32 . 0.90 2.06 2.93(2) 165 y
N19 H19B O36 . 0.90 2.18 3.04(2) 159 y
N9 H9 O35 3_545 0.86 1.87 2.72(3) 168 y
O18 H18 O32 6_557 0.82 2.42 3.15(2) 148 y
O18 H18 O35 6_557 0.82 2.46 3.02(2) 126 y
O33 H33 O35 6_557 0.82 1.77 2.53(2) 153 y
O34 H34 O32 5_577 0.82 1.87 2.58(2) 144 y
O36 H36 O22 . 0.85 2.34 2.887(15) 122 y
O36 H36 O29 . 0.85 2.00 2.80(2) 155 y
C21 H21B O34 5_577 0.97 2.24 2.91(2) 125 y
